data_8100986
loop_
_publ_author_name
'Gulo, Fakhili'
'Cordier, S.'
'Perrin, C.'

_publ_section_title
;Crystal structure of dicesium lead hexaniobium octadecachloride,
 Cs~2~PbNb~6~Cl~18~
;
_journal_issue 2
_journal_name_full 'Zeitschrift f\"ur Kristallographie - New Crystal Structures'
_journal_page_first 187
_journal_page_last 188
_journal_volume 216
_journal_year 2001
_chemical_formula_structural 'Cs2 Pb Nb6 Cl18'
_chemical_formula_sum 'Cl18 Cs2 Nb6 Pb'
_chemical_formula_weight 1668.57
_space_group_IT_number 148
_symmetry_cell_setting hexagonal
_symmetry_space_group_name_Hall '-R 3'
_symmetry_space_group_name_H-M 'R -3 :H'
_cell_angle_alpha 90.00
_cell_angle_beta 90.00
_cell_angle_gamma 120.00
_cell_formula_units_Z 3
_cell_length_a 9.4710(10)
_cell_length_b 9.4710(10)
_cell_length_c 26.2360(10)
_cell_measurement_temperature 293(2)
_cell_volume 2038.1(3)
_diffrn_ambient_temperature 293(2)
_exptl_crystal_density_diffrn 4.078
_cod_original_sg_symbol_H-M 'R -3'
_cod_database_code 8100986

loop_
_symmetry_equiv_pos_as_xyz
'x, y, z'
'-y, x-y, z'
'-x+y, -x, z'
'x+2/3, y+1/3, z+1/3'
'-y+2/3, x-y+1/3, z+1/3'
'-x+y+2/3, -x+1/3, z+1/3'
'x+1/3, y+2/3, z+2/3'
'-y+1/3, x-y+2/3, z+2/3'
'-x+y+1/3, -x+2/3, z+2/3'
'-x, -y, -z'
'y, -x+y, -z'
'x-y, x, -z'
'-x+2/3, -y+1/3, -z+1/3'
'y+2/3, -x+y+1/3, -z+1/3'
'x-y+2/3, x+1/3, -z+1/3'
'-x+1/3, -y+2/3, -z+2/3'
'y+1/3, -x+y+2/3, -z+2/3'
'x-y+1/3, x+2/3, -z+2/3'

loop_
_atom_site_label
_atom_site_type_symbol
_atom_site_fract_x
_atom_site_fract_y
_atom_site_fract_z
_atom_site_U_iso_or_equiv
_atom_site_adp_type
_atom_site_occupancy
_atom_site_calc_flag
_atom_site_refinement_flags
_atom_site_disorder_assembly
_atom_site_disorder_group
Pb Pb 0.0000 0.0000 0.0000 0.01457(8) Uani 1 d S . .
Nb Nb 0.29797(3) 0.47242(3) 0.121126(10) 0.01016(8) Uani 1 d . . .
Cs Cs 0.6667 0.3333 0.056284(16) 0.02321(10) Uani 1 d S . .
Cl1 Cl 0.06354(10) 0.25406(9) 0.16613(3) 0.01657(15) Uani 1 d . . .
Cl2 Cl 0.10529(10) 0.47977(10) 0.05956(3) 0.01595(14) Uani 1 d . . .
Cl3 Cl 0.26079(11) 0.23321(11) 0.06351(3) 0.02063(16) Uani 1 d . . .

loop_
_atom_site_aniso_label
_atom_site_aniso_U_11
_atom_site_aniso_U_22
_atom_site_aniso_U_33
_atom_site_aniso_U_23
_atom_site_aniso_U_13
_atom_site_aniso_U_12
Pb 0.01462(10) 0.01462(10) 0.01446(13) 0.000 0.000 0.00731(5)
Nb 0.01091(12) 0.01022(12) 0.00932(12) -0.00090(8) -0.00024(8) 0.00527(9)
Cs 0.02288(13) 0.02288(13) 0.02387(19) 0.000 0.000 0.01144(7)
Cl1 0.0171(3) 0.0109(3) 0.0166(3) -0.0008(2) 0.0029(2) 0.0031(3)
Cl2 0.0174(3) 0.0177(3) 0.0137(3) -0.0043(2) -0.0047(2) 0.0095(3)
Cl3 0.0200(4) 0.0187(4) 0.0227(4) -0.0089(3) -0.0033(3) 0.0094(3)

loop_
_geom_bond_atom_site_label_1
_geom_bond_atom_site_label_2
_geom_bond_distance
_geom_bond_site_symmetry_2
_geom_bond_publ_flag
Pb Cl3 2.8810(9) 10 ?
Pb Cl3 2.8810(9) . ?
Pb Cl3 2.8810(9) 3 ?
Pb Cl3 2.8810(9) 12 ?
Pb Cl3 2.8810(9) 11 ?
Pb Cl3 2.8810(9) 2 ?
Nb Cl1 2.4513(8) . ?
Nb Cl1 2.4554(8) 15 ?
Nb Cl2 2.4639(8) . ?
Nb Cl2 2.4678(8) 2_665 ?
Nb Cl3 2.5969(9) . ?
Nb Nb 2.9310(5) 15 ?
Nb Nb 2.9311(5) 14_455 ?
Nb Nb 2.9396(6) 2_665 ?
Nb Nb 2.9396(6) 3_565 ?
Cs Cl3 3.4738(10) 2_655 ?
Cs Cl3 3.4738(10) 3_665 ?
Cs Cl3 3.4738(10) . ?
Cs Cl1 3.6295(9) 13 ?
Cs Cl1 3.6295(9) 14 ?
Cs Cl1 3.6295(9) 15 ?
Cs Cl2 3.6349(9) 12_655 ?
Cs Cl2 3.6349(9) 10_665 ?
Cs Cl2 3.6349(9) 11 ?
Cs Cl2 3.6643(9) 1_655 ?
Cs Cl2 3.6643(9) 3 ?
Cs Cl2 3.6643(9) 2_665 ?
Cl1 Nb 2.4555(8) 14_455 ?
Cl1 Cs 3.6295(9) 13 ?
Cl2 Nb 2.4678(8) 3_565 ?
Cl2 Cs 3.6348(9) 10_665 ?
Cl2 Cs 3.6643(9) 1_455 ?
